data_4341914
loop_
_publ_author_name
'Li, Tian-Yi'
'Liang, Xiao'
'Zhou, Liang'
'Wu, Chen'
'Zhang, Song'
'Liu, Xuan'
'Lu, Guang-Zhao'
'Xue, Li-Sha'
'Zheng, You-Xuan'
'Zuo, Jing-Lin'

_publ_section_title
;
 N-Heterocyclic Carbenes: Versatile Second Cyclometalated Ligands for
 Neutral Iridium(III) Heteroleptic Complexes.
;
_journal_issue 1
_journal_name_full 'Inorganic chemistry'
_journal_page_first 161
_journal_page_last 173
_journal_paper_doi 10.1021/ic501949h
_journal_volume 54
_journal_year 2015
_chemical_formula_moiety 'C36 H24 F5 Ir N4 O'
_chemical_formula_sum 'C36 H24 F5 Ir N4 O'
_chemical_formula_weight 815.79
_chemical_name_systematic
; 
 ? 
;
_space_group_IT_number 88
_symmetry_cell_setting tetragonal
_symmetry_space_group_name_Hall '-I 4ad'
_symmetry_space_group_name_H-M 'I 41/a :2'
_atom_sites_solution_hydrogens geom
_atom_sites_solution_primary direct
_atom_sites_solution_secondary difmap
_audit_creation_method SHELXL-97
_cell_angle_alpha 90.00
_cell_angle_beta 90.00
_cell_angle_gamma 90.00
_cell_formula_units_Z 16
_cell_length_a 31.7027(8)
_cell_length_b 31.7027(8)
_cell_length_c 12.3108(6)
_cell_measurement_temperature 291(2)
_cell_volume 12373.1(7)
_computing_cell_refinement 'Bruker SMART'
_computing_data_collection 'Bruker SMART'
_computing_data_reduction 'Bruker SAINT'
_computing_molecular_graphics 'Bruker SHELXTL'
_computing_publication_material 'Bruker SHELXTL'
_computing_structure_refinement 'SHELXL-97 (Sheldrick, 2008)'
_computing_structure_solution 'SHELXS-97 (Sheldrick, 2008)'
_diffrn_ambient_temperature 291(2)
_diffrn_measured_fraction_theta_full 0.997
_diffrn_measured_fraction_theta_max 0.997
_diffrn_measurement_device_type 'CCD area detector'
_diffrn_measurement_method 'phi and omega scans'
_diffrn_radiation_monochromator graphite
_diffrn_radiation_source 'fine-focus sealed tube'
_diffrn_radiation_type MoK\a
_diffrn_radiation_wavelength 0.71073
_diffrn_reflns_av_R_equivalents 0.0749
_diffrn_reflns_av_sigmaI/netI 0.0352
_diffrn_reflns_limit_h_max 40
_diffrn_reflns_limit_h_min -41
_diffrn_reflns_limit_k_max 41
_diffrn_reflns_limit_k_min -41
_diffrn_reflns_limit_l_max 15
_diffrn_reflns_limit_l_min -9
_diffrn_reflns_number 56292
_diffrn_reflns_theta_full 27.51
_diffrn_reflns_theta_max 27.51
_diffrn_reflns_theta_min 1.28
_exptl_absorpt_coefficient_mu 4.383
_exptl_absorpt_correction_T_max 0.4743
_exptl_absorpt_correction_T_min 0.3953
_exptl_absorpt_correction_type multi-scan
_exptl_crystal_colour block
_exptl_crystal_density_diffrn 1.752
_exptl_crystal_density_method 'not measured'
_exptl_crystal_description yellow
_exptl_crystal_F_000 6368
_exptl_crystal_size_max 0.26
_exptl_crystal_size_mid 0.22
_exptl_crystal_size_min 0.20
_refine_diff_density_max 1.138
_refine_diff_density_min -0.817
_refine_diff_density_rms 0.158
_refine_ls_extinction_method none
_refine_ls_goodness_of_fit_ref 1.057
_refine_ls_hydrogen_treatment constr
_refine_ls_matrix_type full
_refine_ls_number_parameters 443
_refine_ls_number_reflns 7090
_refine_ls_number_restraints 0
_refine_ls_restrained_S_all 1.057
_refine_ls_R_factor_all 0.0427
_refine_ls_R_factor_gt 0.0419
_refine_ls_shift/su_max 0.000
_refine_ls_shift/su_mean 0.000
_refine_ls_structure_factor_coef Fsqd
_refine_ls_weighting_details 'calc w=1/[\s^2^(Fo^2^)+(0.0700P)^2^+1.8800P] where P=(Fo^2^+2Fc^2^)/3'
_refine_ls_weighting_scheme calc
_refine_ls_wR_factor_gt 0.1015
_refine_ls_wR_factor_ref 0.1016
_reflns_number_gt 6027
_reflns_number_total 7090
_reflns_threshold_expression >2sigma(I)
_cod_data_source_file ic501949h_si_004.cif
_cod_data_source_block 1
_cod_depositor_comments
;
The following automatic conversions were performed:

'_symmetry_cell_setting' value 'Tetragonal' changed to 'tetragonal'
according to
/home/saulius/struct/COD-crude-data--automatic-downloads/rss-feeds/ACS/lib/dictionaries/cif_core.dic
dictionary named 'cif_core.dic' version 2.4.2 from 2011-04-26.

Automatic conversion script
Id: cif_fix_values 2935 2014-11-11 08:27:57Z andrius 

 Adding full bibliography for 4341905--4341914.cif.
;
_cod_original_sg_symbol_H-M 'I4(1)/a  '
_cod_database_code 4341914

loop_
_symmetry_equiv_pos_as_xyz
'x, y, z'
'-x+1/2, -y, z+1/2'
'-y+3/4, x+1/4, z+1/4'
'y+3/4, -x+3/4, z+3/4'
'x+1/2, y+1/2, z+1/2'
'-x+1, -y+1/2, z+1'
'-y+5/4, x+3/4, z+3/4'
'y+5/4, -x+5/4, z+5/4'
'-x, -y, -z'
'x-1/2, y, -z-1/2'
'y-3/4, -x-1/4, -z-1/4'
'-y-3/4, x-3/4, -z-3/4'
'-x+1/2, -y+1/2, -z+1/2'
'x, y+1/2, -z'
'y-1/4, -x+1/4, -z+1/4'
'-y-1/4, x-1/4, -z-1/4'

loop_
_atom_site_label
_atom_site_type_symbol
_atom_site_fract_x
_atom_site_fract_y
_atom_site_fract_z
_atom_site_U_iso_or_equiv
_atom_site_adp_type
_atom_site_occupancy
_atom_site_symmetry_multiplicity
_atom_site_calc_flag
_atom_site_refinement_flags
C1 C 0.82560(10) 0.64307(11) 0.6662(3) 0.0318(7) Uani 1 1 d .
C2 C 0.82699(11) 0.61838(12) 0.8373(3) 0.0396(8) Uani 1 1 d .
C3 C 0.82810(15) 0.61525(16) 0.9490(4) 0.0550(11) Uani 1 1 d .
H3 H 0.8312 0.6390 0.9927 0.066 Uiso 1 1 calc R
C4 C 0.82434(16) 0.57481(16) 0.9941(4) 0.0564(12) Uani 1 1 d .
H4 H 0.8251 0.5713 1.0691 0.068 Uiso 1 1 calc R
C5 C 0.81942(16) 0.53941(14) 0.9254(4) 0.0558(12) Uani 1 1 d .
H5 H 0.8160 0.5127 0.9557 0.067 Uiso 1 1 calc R
C6 C 0.81962(15) 0.54391(14) 0.8159(4) 0.0507(10) Uani 1 1 d .
H6 H 0.8173 0.5202 0.7717 0.061 Uiso 1 1 calc R
C7 C 0.82317(11) 0.58311(12) 0.7700(3) 0.0341(8) Uani 1 1 d .
C8 C 0.82720(18) 0.69764(15) 0.8137(4) 0.0657(14) Uani 1 1 d .
H8A H 0.8269 0.7172 0.7541 0.099 Uiso 1 1 calc R
H8B H 0.8518 0.7025 0.8576 0.099 Uiso 1 1 calc R
H8C H 0.8023 0.7016 0.8570 0.099 Uiso 1 1 calc R
C9 C 0.82294(11) 0.57892(11) 0.5613(3) 0.0380(8) Uani 1 1 d .
C10 C 0.82783(16) 0.53657(12) 0.5503(4) 0.0490(11) Uani 1 1 d .
H10 H 0.8307 0.5192 0.6108 0.059 Uiso 1 1 calc R
C11 C 0.82836(18) 0.51947(14) 0.4422(4) 0.0628(14) Uani 1 1 d .
H11 H 0.8311 0.4906 0.4301 0.075 Uiso 1 1 calc R
C12 C 0.82464(16) 0.54783(13) 0.3562(4) 0.0519(11) Uani 1 1 d .
C13 C 0.82094(11) 0.58934(11) 0.3679(3) 0.0368(8) Uani 1 1 d .
H13 H 0.8185 0.6064 0.3068 0.044 Uiso 1 1 calc R
C14 C 0.82067(11) 0.60781(12) 0.4737(3) 0.0348(8) Uani 1 1 d .
C15 C 0.73280(13) 0.67275(13) 0.6072(4) 0.0452(9) Uani 1 1 d .
H15 H 0.7458 0.6667 0.6731 0.054 Uiso 1 1 calc R
C16 C 0.69037(14) 0.67784(14) 0.6056(5) 0.0586(12) Uani 1 1 d .
H16 H 0.6750 0.6770 0.6699 0.070 Uiso 1 1 calc R
C17 C 0.66984(17) 0.6845(2) 0.5059(5) 0.0744(19) Uani 1 1 d .
H17 H 0.6406 0.6863 0.5021 0.089 Uiso 1 1 calc R
C18 C 0.69378(14) 0.68810(15) 0.4163(5) 0.0595(13) Uani 1 1 d .
H18 H 0.6808 0.6925 0.3495 0.071 Uiso 1 1 calc R
C19 C 0.73791(12) 0.68538(12) 0.4214(3) 0.0399(9) Uani 1 1 d .
C20 C 0.76745(12) 0.68994(11) 0.3307(3) 0.0380(8) Uani 1 1 d .
C21 C 0.75620(14) 0.69770(14) 0.2229(3) 0.0468(10) Uani 1 1 d .
C22 C 0.78506(15) 0.70384(14) 0.1400(4) 0.0539(11) Uani 1 1 d .
H22 H 0.7771 0.7079 0.0680 0.065 Uiso 1 1 calc R
C23 C 0.82558(14) 0.70343(13) 0.1723(4) 0.0476(10) Uani 1 1 d .
C24 C 0.83934(14) 0.69524(12) 0.2763(3) 0.0403(9) Uani 1 1 d .
H24 H 0.8680 0.6940 0.2915 0.048 Uiso 1 1 calc R
C25 C 0.81034(11) 0.68895(10) 0.3571(3) 0.0325(7) Uani 1 1 d .
C26 C 0.91091(13) 0.64404(14) 0.4768(3) 0.0439(9) Uani 1 1 d .
H26 H 0.8983 0.6181 0.4633 0.053 Uiso 1 1 calc R
C27 C 0.95301(13) 0.64736(15) 0.4689(4) 0.0544(12) Uani 1 1 d .
H27 H 0.9691 0.6242 0.4480 0.065 Uiso 1 1 calc R
C28 C 0.97249(15) 0.68602(16) 0.4924(5) 0.0692(17) Uani 1 1 d .
H28 H 1.0017 0.6888 0.4921 0.083 Uiso 1 1 calc R
C29 C 0.94645(15) 0.72008(17) 0.5161(5) 0.0641(14) Uani 1 1 d .
H29 H 0.9580 0.7467 0.5268 0.077 Uiso 1 1 calc R
C30 C 0.90267(13) 0.71424(15) 0.5239(3) 0.0456(10) Uani 1 1 d .
C31 C 0.87182(14) 0.74817(14) 0.5506(3) 0.0469(10) Uani 1 1 d .
C32 C 0.87939(14) 0.79018(14) 0.5659(5) 0.0603(13) Uani 1 1 d .
C33 C 0.85099(18) 0.82057(14) 0.5838(5) 0.0665(14) Uani 1 1 d .
H33 H 0.8582 0.8489 0.5889 0.080 Uiso 1 1 calc R
C34 C 0.81195(19) 0.80685(13) 0.5936(4) 0.0622(14) Uani 1 1 d .
C35 C 0.79879(13) 0.76456(11) 0.5786(3) 0.0408(9) Uani 1 1 d .
H35 H 0.7705 0.7572 0.5843 0.049 Uiso 1 1 calc R
C36 C 0.82954(11) 0.73395(11) 0.5548(3) 0.0338(7) Uani 1 1 d .
F1 F 0.82613(12) 0.53112(9) 0.2552(2) 0.0735(10) Uani 1 1 d .
F2 F 0.71538(8) 0.69599(12) 0.1920(2) 0.0759(9) Uani 1 1 d .
F3 F 0.85568(9) 0.70937(10) 0.0927(2) 0.0685(8) Uani 1 1 d .
F4 F 0.92112(9) 0.80445(8) 0.5556(3) 0.0701(8) Uani 1 1 d .
F5 F 0.77974(11) 0.83516(8) 0.6150(3) 0.0838(10) Uani 1 1 d .
Ir1 Ir 0.821213(4) 0.671885(4) 0.516091(11) 0.03298(7) Uani 1 1 d .
N1 N 0.82812(10) 0.65390(10) 0.7713(3) 0.0372(7) Uani 1 1 d .
N2 N 0.82411(10) 0.59942(10) 0.6640(3) 0.0395(7) Uani 1 1 d .
N3 N 0.75717(10) 0.67605(11) 0.5168(3) 0.0387(7) Uani 1 1 d .
N4 N 0.88656(10) 0.67660(10) 0.5034(3) 0.0350(7) Uani 1 1 d .
O1W O 0.5552(4) 0.7583(4) 0.5413(13) 0.078(4) Uani 0.30 1 d P
H1X H 0.5796 0.7479 0.5530 0.094 Uiso 0.30 1 d PR
H1Y H 0.5447 0.7469 0.4850 0.094 Uiso 0.30 1 d PR
O2W O 0.5526(3) 0.8034(3) 0.6290(9) 0.054(3) Uani 0.30 1 d P
H2X H 0.5393 0.8003 0.6884 0.064 Uiso 0.30 1 d PR
H2Y H 0.5578 0.8294 0.6188 0.064 Uiso 0.30 1 d PR
O3W O 0.7538(3) 0.4913(4) 0.8754(8) 0.091(3) Uani 0.40 1 d P
H3X H 0.7364 0.5096 0.8528 0.109 Uiso 0.40 1 d PR
H3Y H 0.7706 0.5026 0.9207 0.109 Uiso 0.40 1 d PR

loop_
_atom_site_aniso_label
_atom_site_aniso_U_11
_atom_site_aniso_U_22
_atom_site_aniso_U_33
_atom_site_aniso_U_23
_atom_site_aniso_U_13
_atom_site_aniso_U_12
C1 0.0328(17) 0.0357(18) 0.0268(17) -0.0015(14) 0.0023(14) -0.0080(13)
C2 0.0370(19) 0.048(2) 0.034(2) 0.0074(17) 0.0047(16) -0.0009(16)
C3 0.063(3) 0.068(3) 0.034(2) 0.001(2) 0.007(2) 0.016(2)
C4 0.059(3) 0.062(3) 0.049(3) 0.015(2) 0.004(2) 0.011(2)
C5 0.072(3) 0.047(2) 0.049(3) 0.028(2) 0.003(2) 0.007(2)
C6 0.065(3) 0.050(2) 0.037(2) 0.0160(19) 0.005(2) -0.003(2)
C7 0.0335(18) 0.044(2) 0.0247(17) 0.0070(15) -0.0059(14) 0.0068(15)
C8 0.105(4) 0.046(3) 0.046(3) -0.005(2) -0.007(3) -0.015(3)
C9 0.0362(19) 0.0349(18) 0.043(2) -0.0004(16) -0.0088(17) 0.0058(14)
C10 0.086(3) 0.0221(17) 0.039(2) 0.0055(16) -0.005(2) -0.0021(18)
C11 0.104(4) 0.031(2) 0.053(3) 0.001(2) -0.014(3) 0.010(2)
C12 0.084(3) 0.040(2) 0.032(2) -0.0082(18) -0.007(2) 0.005(2)
C13 0.0399(19) 0.0390(19) 0.0315(19) 0.0043(16) -0.0083(16) 0.0038(14)
C14 0.0308(18) 0.044(2) 0.0291(19) -0.0040(16) -0.0030(15) -0.0034(14)
C15 0.044(2) 0.053(2) 0.038(2) 0.0019(19) -0.0005(18) 0.0048(17)
C16 0.046(2) 0.059(3) 0.070(3) 0.010(2) 0.018(2) -0.003(2)
C17 0.039(3) 0.104(5) 0.079(5) 0.011(3) -0.003(3) -0.009(3)
C18 0.040(2) 0.059(3) 0.080(4) -0.018(3) -0.016(2) 0.0030(19)
C19 0.046(2) 0.0350(19) 0.039(2) -0.0011(16) -0.0054(17) 0.0013(15)
C20 0.052(2) 0.0280(17) 0.034(2) -0.0005(15) -0.0130(17) -0.0006(15)
C21 0.051(2) 0.060(3) 0.029(2) -0.0063(18) -0.0129(18) 0.014(2)
C22 0.073(3) 0.059(3) 0.030(2) 0.004(2) -0.021(2) 0.010(2)
C23 0.062(3) 0.041(2) 0.040(2) 0.0017(18) 0.000(2) 0.0025(18)
C24 0.053(2) 0.0339(19) 0.034(2) 0.0040(16) 0.0053(17) -0.0027(16)
C25 0.048(2) 0.0220(15) 0.0278(18) -0.0020(13) 0.0040(15) -0.0008(14)
C26 0.040(2) 0.049(2) 0.042(2) 0.0021(18) -0.0082(17) -0.0052(17)
C27 0.033(2) 0.054(3) 0.076(4) -0.001(2) -0.003(2) 0.0080(18)
C28 0.029(2) 0.054(3) 0.124(5) 0.004(3) 0.000(2) -0.0029(19)
C29 0.042(2) 0.059(3) 0.092(4) -0.017(3) 0.010(2) -0.020(2)
C30 0.038(2) 0.060(3) 0.039(2) -0.0056(19) -0.0071(17) -0.0147(18)
C31 0.056(2) 0.059(3) 0.0255(19) -0.0065(18) 0.0044(18) -0.0167(19)
C32 0.053(3) 0.046(2) 0.082(4) -0.015(2) 0.009(3) -0.0086(19)
C33 0.092(4) 0.032(2) 0.076(4) -0.014(2) 0.018(3) -0.012(2)
C34 0.103(4) 0.028(2) 0.056(3) -0.008(2) 0.020(3) 0.003(2)
C35 0.046(2) 0.0299(17) 0.047(2) 0.0052(17) 0.0056(18) -0.0006(15)
C36 0.0380(18) 0.0356(18) 0.0277(18) 0.0002(15) -0.0104(15) 0.0014(14)
F1 0.137(3) 0.0417(15) 0.0418(15) -0.0094(12) -0.0138(16) 0.0206(16)
F2 0.0509(15) 0.132(3) 0.0453(16) 0.0059(17) -0.0240(13) 0.0043(16)
F3 0.0838(19) 0.090(2) 0.0319(14) 0.0089(14) 0.0152(13) 0.0015(16)
F4 0.0646(17) 0.0513(15) 0.094(2) -0.0157(15) 0.0130(17) -0.0164(13)
F5 0.097(2) 0.0434(15) 0.112(3) -0.0086(16) 0.001(2) 0.0215(15)
Ir1 0.03130(10) 0.04265(11) 0.02500(10) 0.00271(5) -0.00472(5) -0.00144(5)
N1 0.0477(19) 0.0393(17) 0.0247(16) -0.0057(13) -0.0043(13) 0.0028(14)
N2 0.0507(19) 0.0417(17) 0.0261(16) 0.0084(14) 0.0022(14) 0.0130(14)
N3 0.0350(17) 0.0450(19) 0.0363(19) 0.0026(14) -0.0013(14) 0.0022(13)
N4 0.0312(16) 0.0407(18) 0.0331(17) 0.0050(13) -0.0056(13) 0.0002(12)
O1W 0.059(7) 0.060(7) 0.116(12) 0.008(7) 0.010(7) 0.018(6)
O2W 0.062(6) 0.048(5) 0.050(6) 0.004(5) -0.019(5) -0.011(5)
O3W 0.072(6) 0.145(9) 0.056(6) 0.008(6) -0.038(5) 0.016(6)

loop_
_atom_type_symbol
_atom_type_description
_atom_type_scat_dispersion_real
_atom_type_scat_dispersion_imag
_atom_type_scat_source
C C 0.0033 0.0016 'International Tables Vol C Tables 4.2.6.8 and 6.1.1.4'
H H 0.0000 0.0000 'International Tables Vol C Tables 4.2.6.8 and 6.1.1.4'
N N 0.0061 0.0033 'International Tables Vol C Tables 4.2.6.8 and 6.1.1.4'
F F 0.0171 0.0103 'International Tables Vol C Tables 4.2.6.8 and 6.1.1.4'
Ir Ir -1.4442 7.9887 'International Tables Vol C Tables 4.2.6.8 and 6.1.1.4'
O O 0.0106 0.0060 'International Tables Vol C Tables 4.2.6.8 and 6.1.1.4'

loop_
_geom_angle_atom_site_label_1
_geom_angle_atom_site_label_2
_geom_angle_atom_site_label_3
_geom_angle
N1 C1 N2 106.1(3)
N1 C1 Ir1 138.9(3)
N2 C1 Ir1 114.9(2)
C3 C2 N1 129.9(4)
C3 C2 C7 122.4(4)
N1 C2 C7 107.7(3)
C2 C3 C4 117.3(5)
C2 C3 H3 121.4
C4 C3 H3 121.4
C3 C4 C5 119.9(4)
C3 C4 H4 120.1
C5 C4 H4 120.1
C6 C5 C4 120.7(4)
C6 C5 H5 119.6
C4 C5 H5 119.6
C5 C6 C7 120.4(4)
C5 C6 H6 119.8
C7 C6 H6 119.8
C6 C7 C2 119.2(4)
C6 C7 N2 136.0(4)
C2 C7 N2 104.8(3)
N1 C8 H8A 109.5
N1 C8 H8B 109.5
H8A C8 H8B 109.5
N1 C8 H8C 109.5
H8A C8 H8C 109.5
H8B C8 H8C 109.5
C10 C9 C14 124.7(4)
C10 C9 N2 122.5(4)
C14 C9 N2 112.5(3)
C9 C10 C11 117.8(4)
C9 C10 H10 121.1
C11 C10 H10 121.1
C12 C11 C10 117.3(4)
C12 C11 H11 121.3
C10 C11 H11 121.3
C13 C12 F1 119.3(4)
C13 C12 C11 124.4(4)
F1 C12 C11 116.3(4)
C12 C13 C14 120.3(4)
C12 C13 H13 119.8
C14 C13 H13 119.8
C9 C14 C13 115.4(3)
C9 C14 Ir1 115.9(3)
C13 C14 Ir1 128.6(3)
C16 C15 N3 123.0(4)
C16 C15 H15 118.5
N3 C15 H15 118.5
C15 C16 C17 119.3(5)
C15 C16 H16 120.3
C17 C16 H16 120.3
C18 C17 C16 117.9(5)
C18 C17 H17 121.0
C16 C17 H17 121.0
C17 C18 C19 121.4(5)
C17 C18 H18 119.3
C19 C18 H18 119.3
N3 C19 C18 120.1(4)
N3 C19 C20 113.2(3)
C18 C19 C20 126.7(4)
C21 C20 C25 118.2(4)
C21 C20 C19 125.4(4)
C25 C20 C19 116.3(3)
F2 C21 C22 115.6(4)
F2 C21 C20 120.4(4)
C22 C21 C20 123.9(4)
C23 C22 C21 114.3(4)
C23 C22 H22 122.8
C21 C22 H22 122.8
C22 C23 C24 125.4(4)
C22 C23 F3 116.6(4)
C24 C23 F3 117.8(4)
C25 C24 C23 119.4(4)
C25 C24 H24 120.3
C23 C24 H24 120.3
C24 C25 C20 118.7(4)
C24 C25 Ir1 128.1(3)
C20 C25 Ir1 112.9(3)
N4 C26 C27 122.3(4)
N4 C26 H26 118.9
C27 C26 H26 118.9
C26 C27 C28 119.4(4)
C26 C27 H27 120.3
C28 C27 H27 120.3
C29 C28 C27 117.4(4)
C29 C28 H28 121.3
C27 C28 H28 121.3
C28 C29 C30 120.0(4)
C28 C29 H29 120.0
C30 C29 H29 120.0
N4 C30 C29 119.2(4)
N4 C30 C31 116.1(3)
C29 C30 C31 124.7(4)
C32 C31 C36 118.1(4)
C32 C31 C30 128.2(4)
C36 C31 C30 113.6(4)
C33 C32 C31 127.4(4)
C33 C32 F4 114.6(4)
C31 C32 F4 117.9(4)
C34 C33 C32 114.2(4)
C34 C33 H33 122.9
C32 C33 H33 122.9
C33 C34 F5 119.7(4)
C33 C34 C35 125.3(4)
F5 C34 C35 114.9(5)
C36 C35 C34 118.4(4)
C36 C35 H35 120.8
C34 C35 H35 120.8
C35 C36 C31 116.4(4)
C35 C36 Ir1 128.6(3)
C31 C36 Ir1 114.9(3)
N3 Ir1 C36 93.75(13)
N3 Ir1 C25 79.64(14)
C36 Ir1 C25 89.45(14)
N3 Ir1 C1 95.28(13)
C36 Ir1 C1 102.03(14)
C25 Ir1 C1 167.79(13)
N3 Ir1 N4 171.18(12)
C36 Ir1 N4 79.61(14)
C25 Ir1 N4 94.38(13)
C1 Ir1 N4 91.82(13)
N3 Ir1 C14 93.20(13)
C36 Ir1 C14 173.00(14)
C25 Ir1 C14 90.95(14)
C1 Ir1 C14 78.17(14)
N4 Ir1 C14 93.39(13)
C1 N1 C2 110.8(3)
C1 N1 C8 125.4(4)
C2 N1 C8 123.4(3)
C1 N2 C7 110.5(3)
C1 N2 C9 118.4(3)
C7 N2 C9 131.1(3)
C19 N3 C15 118.0(4)
C19 N3 Ir1 117.4(3)
C15 N3 Ir1 124.5(3)
C30 N4 C26 121.6(4)
C30 N4 Ir1 115.8(3)
C26 N4 Ir1 122.7(3)
O2W O1W H1X 104.3
O2W O1W H1Y 144.2
H1X O1W H1Y 109.5
O1W O2W H2X 116.7
O1W O2W H2Y 132.4
H2X O2W H2Y 109.5
H3X O3W H3Y 109.5

loop_
_geom_bond_atom_site_label_1
_geom_bond_atom_site_label_2
_geom_bond_distance
C1 N1 1.340(4)
C1 N2 1.385(5)
C1 Ir1 2.067(4)
C2 C3 1.379(6)
C2 N1 1.390(5)
C2 C7 1.397(6)
C3 C4 1.402(7)
C3 H3 0.9300
C4 C5 1.414(7)
C4 H4 0.9300
C5 C6 1.355(6)
C5 H5 0.9300
C6 C7 1.370(5)
C6 H6 0.9300
C7 N2 1.404(5)
C8 N1 1.482(6)
C8 H8A 0.9600
C8 H8B 0.9600
C8 H8C 0.9600
C9 C10 1.358(5)
C9 C14 1.417(6)
C9 N2 1.421(5)
C10 C11 1.438(7)
C10 H10 0.9300
C11 C12 1.393(6)
C11 H11 0.9300
C12 C13 1.329(5)
C12 F1 1.353(5)
C13 C14 1.428(5)
C13 H13 0.9300
C14 Ir1 2.097(4)
C15 C16 1.355(6)
C15 N3 1.359(5)
C15 H15 0.9300
C16 C17 1.405(7)
C16 H16 0.9300
C17 C18 1.344(7)
C17 H17 0.9300
C18 C19 1.403(6)
C18 H18 0.9300
C19 N3 1.356(5)
C19 C20 1.464(6)
C20 C21 1.397(5)
C20 C25 1.399(5)
C21 F2 1.350(5)
C21 C22 1.384(6)
C22 C23 1.345(6)
C22 H22 0.9300
C23 C24 1.377(6)
C23 F3 1.381(5)
C24 C25 1.369(5)
C24 H24 0.9300
C25 Ir1 2.059(4)
C26 N4 1.330(5)
C26 C27 1.342(6)
C26 H26 0.9300
C27 C28 1.403(7)
C27 H27 0.9300
C28 C29 1.390(7)
C28 H28 0.9300
C29 C30 1.403(6)
C29 H29 0.9300
C30 N4 1.322(5)
C30 C31 1.490(6)
C31 C32 1.366(6)
C31 C36 1.415(5)
C32 C33 1.337(7)
C32 F4 1.404(5)
C33 C34 1.317(7)
C33 H33 0.9300
C34 F5 1.385(5)
C34 C35 1.416(6)
C35 C36 1.406(5)
C35 H35 0.9300
C36 Ir1 2.042(4)
Ir1 N3 2.035(3)
Ir1 N4 2.083(3)
O1W O2W 1.794(17)
O1W H1X 0.8499
O1W H1Y 0.8501
O2W H2X 0.8500
O2W H2Y 0.8499
O3W H3X 0.8499
O3W H3Y 0.8501

loop_
_geom_torsion_atom_site_label_1
_geom_torsion_atom_site_label_2
_geom_torsion_atom_site_label_3
_geom_torsion_atom_site_label_4
_geom_torsion
N1 C2 C3 C4 176.9(4)
C7 C2 C3 C4 -1.3(7)
C2 C3 C4 C5 -0.3(7)
C3 C4 C5 C6 2.1(7)
C4 C5 C6 C7 -2.2(7)
C5 C6 C7 C2 0.6(6)
C5 C6 C7 N2 -179.3(4)
C3 C2 C7 C6 1.2(6)
N1 C2 C7 C6 -177.3(4)
C3 C2 C7 N2 -178.8(4)
N1 C2 C7 N2 2.6(4)
C14 C9 C10 C11 -3.7(7)
N2 C9 C10 C11 -176.7(4)
C9 C10 C11 C12 1.2(7)
C10 C11 C12 C13 0.5(8)
C10 C11 C12 F1 178.6(5)
F1 C12 C13 C14 -178.0(4)
C11 C12 C13 C14 0.1(8)
C10 C9 C14 C13 4.2(6)
N2 C9 C14 C13 177.8(3)
C10 C9 C14 Ir1 -172.1(3)
N2 C9 C14 Ir1 1.5(4)
C12 C13 C14 C9 -2.3(6)
C12 C13 C14 Ir1 173.5(3)
N3 C15 C16 C17 3.8(7)
C15 C16 C17 C18 -4.1(8)
C16 C17 C18 C19 0.0(9)
C17 C18 C19 N3 4.6(7)
C17 C18 C19 C20 -178.2(5)
N3 C19 C20 C21 177.1(4)
C18 C19 C20 C21 -0.2(6)
N3 C19 C20 C25 -7.1(5)
C18 C19 C20 C25 175.6(4)
C25 C20 C21 F2 175.3(4)
C19 C20 C21 F2 -9.0(6)
C25 C20 C21 C22 1.0(6)
C19 C20 C21 C22 176.8(4)
F2 C21 C22 C23 -177.0(4)
C20 C21 C22 C23 -2.5(7)
C21 C22 C23 C24 3.8(7)
C21 C22 C23 F3 179.9(4)
C22 C23 C24 C25 -3.6(6)
F3 C23 C24 C25 -179.6(4)
C23 C24 C25 C20 1.7(5)
C23 C24 C25 Ir1 175.0(3)
C21 C20 C25 C24 -0.5(5)
C19 C20 C25 C24 -176.7(3)
C21 C20 C25 Ir1 -174.8(3)
C19 C20 C25 Ir1 9.0(4)
N4 C26 C27 C28 1.9(8)
C26 C27 C28 C29 -4.2(8)
C27 C28 C29 C30 4.8(9)
C28 C29 C30 N4 -3.2(8)
C28 C29 C30 C31 178.9(5)
N4 C30 C31 C32 -174.0(5)
C29 C30 C31 C32 4.0(8)
N4 C30 C31 C36 2.8(5)
C29 C30 C31 C36 -179.2(5)
C36 C31 C32 C33 -0.7(8)
C30 C31 C32 C33 175.9(5)
C36 C31 C32 F4 -176.5(4)
C30 C31 C32 F4 0.1(8)
C31 C32 C33 C34 4.2(9)
F4 C32 C33 C34 -179.8(5)
C32 C33 C34 F5 178.4(5)
C32 C33 C34 C35 -4.9(9)
C33 C34 C35 C36 2.2(8)
F5 C34 C35 C36 179.0(4)
C34 C35 C36 C31 1.6(6)
C34 C35 C36 Ir1 -174.3(3)
C32 C31 C36 C35 -2.2(6)
C30 C31 C36 C35 -179.4(4)
C32 C31 C36 Ir1 174.2(4)
C30 C31 C36 Ir1 -3.0(4)
C35 C36 Ir1 N3 3.6(4)
C31 C36 Ir1 N3 -172.3(3)
C35 C36 Ir1 C25 83.1(4)
C31 C36 Ir1 C25 -92.8(3)
C35 C36 Ir1 C1 -92.7(4)
C31 C36 Ir1 C1 91.4(3)
C35 C36 Ir1 N4 177.7(4)
C31 C36 Ir1 N4 1.8(3)
C35 C36 Ir1 C14 176.5(10)
C31 C36 Ir1 C14 0.6(13)
C24 C25 Ir1 N3 -179.8(3)
C20 C25 Ir1 N3 -6.2(2)
C24 C25 Ir1 C36 86.3(3)
C20 C25 Ir1 C36 -100.1(3)
C24 C25 Ir1 C1 -113.6(7)
C20 C25 Ir1 C1 60.0(7)
C24 C25 Ir1 N4 6.7(3)
C20 C25 Ir1 N4 -179.7(3)
C24 C25 Ir1 C14 -86.8(3)
C20 C25 Ir1 C14 86.9(3)
N1 C1 Ir1 N3 -87.3(4)
N2 C1 Ir1 N3 89.5(3)
N1 C1 Ir1 C36 7.7(4)
N2 C1 Ir1 C36 -175.5(3)
N1 C1 Ir1 C25 -152.0(6)
N2 C1 Ir1 C25 24.8(8)
N1 C1 Ir1 N4 87.5(4)
N2 C1 Ir1 N4 -95.8(3)
N1 C1 Ir1 C14 -179.5(4)
N2 C1 Ir1 C14 -2.7(3)
C9 C14 Ir1 N3 -94.1(3)
C13 C14 Ir1 N3 90.1(3)
C9 C14 Ir1 C36 92.9(12)
C13 C14 Ir1 C36 -82.8(12)
C9 C14 Ir1 C25 -173.8(3)
C13 C14 Ir1 C25 10.5(3)
C9 C14 Ir1 C1 0.6(3)
C13 C14 Ir1 C1 -175.1(4)
C9 C14 Ir1 N4 91.7(3)
C13 C14 Ir1 N4 -84.0(3)
N2 C1 N1 C2 -1.8(4)
Ir1 C1 N1 C2 175.1(3)
N2 C1 N1 C8 -175.1(4)
Ir1 C1 N1 C8 1.8(6)
C3 C2 N1 C1 -178.9(4)
C7 C2 N1 C1 -0.5(4)
C3 C2 N1 C8 -5.5(7)
C7 C2 N1 C8 172.9(4)
N1 C1 N2 C7 3.6(4)
Ir1 C1 N2 C7 -174.3(2)
N1 C1 N2 C9 -177.7(3)
Ir1 C1 N2 C9 4.5(4)
C6 C7 N2 C1 176.1(4)
C2 C7 N2 C1 -3.8(4)
C6 C7 N2 C9 -2.5(7)
C2 C7 N2 C9 177.6(4)
C10 C9 N2 C1 169.8(4)
C14 C9 N2 C1 -3.9(5)
C10 C9 N2 C7 -11.7(6)
C14 C9 N2 C7 174.5(4)
C18 C19 N3 C15 -5.0(6)
C20 C19 N3 C15 177.5(3)
C18 C19 N3 Ir1 179.1(3)
C20 C19 N3 Ir1 1.5(4)
C16 C15 N3 C19 0.9(6)
C16 C15 N3 Ir1 176.5(3)
C36 Ir1 N3 C19 91.3(3)
C25 Ir1 N3 C19 2.5(3)
C1 Ir1 N3 C19 -166.2(3)
N4 Ir1 N3 C19 50.3(10)
C14 Ir1 N3 C19 -87.8(3)
C36 Ir1 N3 C15 -84.4(4)
C25 Ir1 N3 C15 -173.1(4)
C1 Ir1 N3 C15 18.1(3)
N4 Ir1 N3 C15 -125.3(8)
C14 Ir1 N3 C15 96.5(3)
C29 C30 N4 C26 0.8(6)
C31 C30 N4 C26 178.8(4)
C29 C30 N4 Ir1 -179.4(4)
C31 C30 N4 Ir1 -1.4(5)
C27 C26 N4 C30 -0.2(6)
C27 C26 N4 Ir1 -180.0(3)
N3 Ir1 N4 C30 41.5(10)
C36 Ir1 N4 C30 -0.2(3)
C25 Ir1 N4 C30 88.4(3)
C1 Ir1 N4 C30 -102.1(3)
C14 Ir1 N4 C30 179.6(3)
N3 Ir1 N4 C26 -138.7(8)
C36 Ir1 N4 C26 179.6(3)
C25 Ir1 N4 C26 -91.8(3)
C1 Ir1 N4 C26 77.7(3)
C14 Ir1 N4 C26 -0.6(3)
